data_4128236
loop_
_publ_author_name
'Li, Chifeng'
'Mizuno, Noritaka'
'Yamaguchi, Kazuya'
'Suzuki, Kosuke'

_publ_section_title
;
 Self-Assembly of Anionic Polyoxometalate-Organic Architectures Based on
 Lacunary Phosphomolybdates and Pyridyl Ligands.
;
_journal_issue 19
_journal_name_full 'Journal of the American Chemical Society'
_journal_page_first 7687
_journal_page_last 7692
_journal_paper_doi 10.1021/jacs.9b02541
_journal_volume 141
_journal_year 2019
_chemical_formula_sum 'C94 H24 Mo18 N10 O62 P2'
_chemical_formula_weight 4074.09
_space_group_crystal_system orthorhombic
_space_group_IT_number 56
_space_group_name_Hall '-P 2ab 2ac'
_space_group_name_H-M_alt 'P c c n'
_symmetry_space_group_name_Hall '-P 2ab 2ac'
_symmetry_space_group_name_H-M 'P c c n'
_atom_sites_solution_hydrogens geom
_audit_creation_method SHELXL-2014/6
_cell_angle_alpha 90
_cell_angle_beta 90
_cell_angle_gamma 90
_cell_formula_units_Z 4
_cell_length_a 34.5995(3)
_cell_length_b 21.4956(2)
_cell_length_c 27.1188(2)
_cell_measurement_reflns_used 29531
_cell_measurement_temperature 123(2)
_cell_measurement_theta_max 29.452
_cell_measurement_theta_min 1.115
_cell_volume 20169.3(3)
_computing_cell_refinement HKL2000
_computing_data_collection 'Rigaku CrystalClear'
_computing_data_reduction HKL2000
_computing_structure_refinement 'SHELXL-2014/6 (Sheldrick, 2014)'
_computing_structure_solution 'SHELXS-97 (Sheldrick, 1990)'
_diffrn_ambient_temperature 123(2)
_diffrn_measured_fraction_theta_full 1.000
_diffrn_measured_fraction_theta_max 0.998
_diffrn_measurement_device_type CCD
_diffrn_radiation_type MoK\a
_diffrn_radiation_wavelength 0.71069
_diffrn_reflns_av_R_equivalents 0.122
_diffrn_reflns_av_unetI/netI 0.0364
_diffrn_reflns_Laue_measured_fraction_full 1.000
_diffrn_reflns_Laue_measured_fraction_max 0.998
_diffrn_reflns_number 27922
_diffrn_reflns_point_group_measured_fraction_full 1.000
_diffrn_reflns_point_group_measured_fraction_max 0.998
_diffrn_reflns_theta_full 25.240
_diffrn_reflns_theta_max 29.452
_diffrn_reflns_theta_min 1.115
_exptl_absorpt_coefficient_mu 1.153
_exptl_absorpt_correction_T_max 1.000
_exptl_absorpt_correction_T_min 0.845
_exptl_absorpt_correction_type empirical
_exptl_absorpt_process_details 'HKL2000 DENZO SCALEPACK'
_exptl_crystal_colour colorless
_exptl_crystal_density_diffrn 1.342
_exptl_crystal_density_method 'not measured'
_exptl_crystal_description block
_exptl_crystal_F_000 7760
_exptl_crystal_size_max 0.12
_exptl_crystal_size_mid 0.12
_exptl_crystal_size_min 0.12
_refine_diff_density_max 2.068
_refine_diff_density_min -2.024
_refine_diff_density_rms 0.408
_refine_ls_extinction_method none
_refine_ls_goodness_of_fit_ref 1.030
_refine_ls_hydrogen_treatment constr
_refine_ls_matrix_type full
_refine_ls_number_parameters 668
_refine_ls_number_reflns 27922
_refine_ls_number_restraints 19
_refine_ls_restrained_S_all 1.031
_refine_ls_R_factor_all 0.1059
_refine_ls_R_factor_gt 0.0816
_refine_ls_shift/su_max 0.001
_refine_ls_shift/su_mean 0.000
_refine_ls_structure_factor_coef Fsqd
_refine_ls_weighting_details 'w=1/[\s^2^(Fo^2^)+(0.1722P)^2^+86.9749P] where P=(Fo^2^+2Fc^2^)/3'
_refine_ls_weighting_scheme calc
_refine_ls_wR_factor_gt 0.2441
_refine_ls_wR_factor_ref 0.2702
_reflns_Friedel_coverage 0.000
_reflns_number_gt 20807
_reflns_number_total 27922
_reflns_threshold_expression 'I > 2\s(I)'
_cod_data_source_file ja9b02541_si_002.cif
_cod_data_source_block TBA-II
_cod_database_code 4128236
_shelx_space_group_comment
;
The symmetry employed for this shelxl refinement is uniquely defined
by the following loop, which should always be used as a source of
symmetry information in preference to the above space-group names.
They are only intended as comments.
;
_shelxl_version_number 2014/6
_platon_squeeze_void_probe_radius 1.20

loop_
_space_group_symop_operation_xyz
'x, y, z'
'-x+1/2, y, z+1/2'
'x, -y+1/2, z+1/2'
'-x+1/2, -y+1/2, z'
'-x, -y, -z'
'x-1/2, -y, -z-1/2'
'-x, y-1/2, -z-1/2'
'x-1/2, y-1/2, -z'

loop_
_atom_site_label
_atom_site_type_symbol
_atom_site_fract_x
_atom_site_fract_y
_atom_site_fract_z
_atom_site_U_iso_or_equiv
_atom_site_adp_type
_atom_site_occupancy
_atom_site_site_symmetry_order
_atom_site_calc_flag
_atom_site_refinement_flags_posn
_atom_site_refinement_flags_adp
C11 C 0.2071(2) 0.5286(4) 0.1047(4) 0.055(2) Uani 1 1 d . .
H11 H 0.1988 0.4880 0.0993 0.066 Uiso 1 1 calc R U
C12 C 0.1795(2) 0.5747(4) 0.1085(3) 0.052(2) Uani 1 1 d . .
H12 H 0.1534 0.5650 0.1052 0.062 Uiso 1 1 calc R U
C13 C 0.1908(2) 0.6356(4) 0.1172(3) 0.0443(17) Uani 1 1 d . .
C14 C 0.2309(2) 0.6456(3) 0.1213(3) 0.0391(14) Uani 1 1 d . .
H14 H 0.2401 0.6855 0.1274 0.047 Uiso 1 1 calc R U
C15 C 0.2564(2) 0.5980(3) 0.1164(2) 0.0371(14) Uani 1 1 d . .
H15 H 0.2827 0.6066 0.1188 0.045 Uiso 1 1 calc R U
C21 C 0.28278(19) 0.6284(3) 0.2747(2) 0.0355(13) Uani 1 1 d . .
H21 H 0.2819 0.6026 0.2472 0.043 Uiso 1 1 calc R U
C22 C 0.2625(2) 0.6834(3) 0.2739(3) 0.0398(15) Uani 1 1 d . .
H22 H 0.2496 0.6955 0.2454 0.048 Uiso 1 1 calc R U
C23 C 0.26138(18) 0.7213(3) 0.3161(2) 0.0337(13) Uani 1 1 d . .
C24 C 0.2824(2) 0.7019(4) 0.3566(3) 0.0409(15) Uani 1 1 d . .
H24 H 0.2824 0.7253 0.3855 0.049 Uiso 1 1 calc R U
C25 C 0.30339(19) 0.6471(3) 0.3535(2) 0.0359(13) Uani 1 1 d . .
H25 H 0.3179 0.6351 0.3808 0.043 Uiso 1 1 calc R U
C31 C 0.3923(2) 0.7556(4) 0.0983(3) 0.0489(19) Uani 1 1 d . .
H31 H 0.4132 0.7515 0.0770 0.059 Uiso 1 1 calc R U
C32 C 0.3683(2) 0.8066(4) 0.0924(3) 0.0500(19) Uani 1 1 d . .
H32 H 0.3737 0.8363 0.0685 0.060 Uiso 1 1 calc R U
C33 C 0.3363(2) 0.8129(3) 0.1221(3) 0.0405(15) Uani 1 1 d . .
C34 C 0.3314(2) 0.7682(3) 0.1585(3) 0.0385(14) Uani 1 1 d . .
H34 H 0.3109 0.7715 0.1806 0.046 Uiso 1 1 calc R U
C35 C 0.35664(19) 0.7195(3) 0.1622(3) 0.0366(14) Uani 1 1 d . .
H35 H 0.3523 0.6899 0.1866 0.044 Uiso 1 1 calc R U
C111 C 0.2448(4) 0.5391(6) 0.4353(5) 0.089(3) Uiso 1 1 d . U
C112 C 0.2266(6) 0.5972(9) 0.4591(7) 0.124(4) Uiso 1 1 d . U
C113 C 0.2590(4) 0.6275(6) 0.4826(5) 0.090(3) Uiso 1 1 d . U
C114 C 0.2454(6) 0.6949(9) 0.4988(7) 0.125(5) Uiso 1 1 d . U
C121 C 0.1937(8) 0.4606(12) 0.4510(11) 0.185(8) Uiso 1 1 d D U
C122 C 0.1707(8) 0.4049(13) 0.4298(10) 0.206(8) Uiso 1 1 d D U
C123 C 0.1499(9) 0.3717(13) 0.4761(11) 0.220(9) Uiso 1 1 d D U
C124 C 0.1171(8) 0.4245(14) 0.4755(12) 0.216(11) Uiso 1 1 d D U
C131 C 0.1836(6) 0.5246(9) 0.3743(8) 0.130(5) Uiso 1 1 d . U
C132 C 0.2004(5) 0.5669(9) 0.3359(7) 0.122(5) Uiso 1 1 d . U
C133 C 0.1732(6) 0.5962(10) 0.2976(8) 0.129(5) Uiso 1 1 d . U
C134 C 0.1660(10) 0.6488(16) 0.2832(12) 0.214(11) Uiso 1 1 d . U
C141 C 0.2356(5) 0.4417(8) 0.3758(6) 0.106(5) Uiso 1 1 d . .
C142 C 0.2595(6) 0.4025(9) 0.4069(8) 0.130(6) Uiso 1 1 d . .
C143 C 0.2807(8) 0.3516(13) 0.3620(11) 0.185(10) Uiso 1 1 d . .
C144 C 0.3164(14) 0.326(2) 0.3986(18) 0.32(2) Uiso 1 1 d . .
C211 C 0.4541(5) 0.2949(8) 0.3006(6) 0.113(5) Uiso 1 1 d D .
C212 C 0.4641(6) 0.2843(9) 0.3574(6) 0.139(7) Uiso 1 1 d D .
C213 C 0.4256(7) 0.3044(13) 0.3850(10) 0.186(10) Uiso 1 1 d D .
C214 C 0.4261(13) 0.3786(14) 0.3844(17) 0.31(2) Uiso 1 1 d D .
C221 C 0.4814(6) 0.1936(9) 0.2653(7) 0.127(6) Uiso 1 1 d . .
C222 C 0.4404(11) 0.1486(19) 0.2460(15) 0.255(16) Uiso 1 1 d D .
C223 C 0.4545(18) 0.083(2) 0.225(2) 0.38(3) Uiso 1 1 d D .
C224 C 0.4783(16) 0.063(3) 0.1740(18) 0.38(3) Uiso 1 1 d D .
C231 C 0.4697(5) 0.2847(8) 0.2092(6) 0.109(5) Uiso 1 1 d . .
C232 C 0.4975(5) 0.2657(8) 0.1693(6) 0.112(5) Uiso 1 1 d . .
C233 C 0.4792(4) 0.2784(7) 0.1192(5) 0.090(4) Uiso 1 1 d . .
C234 C 0.4448(5) 0.2390(9) 0.1114(7) 0.122(6) Uiso 1 1 d . .
C241 C 0.5264(5) 0.2811(8) 0.2739(6) 0.116(5) Uiso 1 1 d . .
C242 C 0.5365(6) 0.3517(10) 0.2800(7) 0.134(6) Uiso 1 1 d . .
C243 C 0.5800(8) 0.3576(14) 0.2896(10) 0.181(10) Uiso 1 1 d . .
C244 C 0.5910(10) 0.4259(18) 0.2983(14) 0.239(15) Uiso 1 1 d . .
N1 N 0.24538(17) 0.5395(3) 0.1083(2) 0.0400(13) Uani 1 1 d . .
N2 N 0.30398(16) 0.6108(3) 0.3141(2) 0.0355(11) Uani 1 1 d . .
N3 N 0.38707(17) 0.7121(3) 0.1326(2) 0.0401(13) Uani 1 1 d . .
N11 N 0.2129(3) 0.4875(5) 0.4073(4) 0.086(3) Uiso 1 1 d . .
N12 N 0.4851(4) 0.2644(6) 0.2647(5) 0.098(3) Uiso 1 1 d . .
O1 O 0.33613(15) 0.6454(2) 0.05879(19) 0.0441(11) Uani 1 1 d . .
O2 O 0.23462(15) 0.5239(3) 0.2152(2) 0.0458(12) Uani 1 1 d . .
O3 O 0.36900(14) 0.6873(2) 0.27811(17) 0.0374(10) Uani 1 1 d . .
O4 O 0.36880(17) 0.5603(3) -0.0013(2) 0.0565(15) Uani 1 1 d . .
O5 O 0.26595(18) 0.4276(3) 0.0561(2) 0.0570(15) Uani 1 1 d . .
O6 O 0.23854(18) 0.4081(3) 0.2527(3) 0.0628(16) Uani 1 1 d . .
O7 O 0.32590(17) 0.5043(3) 0.3701(2) 0.0499(13) Uani 1 1 d . .
O8 O 0.44026(16) 0.6527(3) 0.3053(2) 0.0507(13) Uani 1 1 d . .
O9 O 0.46580(14) 0.6710(3) 0.1291(2) 0.0476(12) Uani 1 1 d . .
O10 O 0.31637(14) 0.5244(2) 0.07186(18) 0.0406(11) Uani 1 1 d . .
O11 O 0.26117(15) 0.4300(2) 0.1556(2) 0.0478(13) Uani 1 1 d . .
O12 O 0.29364(14) 0.4981(2) 0.27679(19) 0.0393(10) Uani 1 1 d . .
O13 O 0.37944(14) 0.5733(2) 0.32301(18) 0.0399(10) Uani 1 1 d . .
O14 O 0.41658(12) 0.6463(2) 0.20590(17) 0.0351(9) Uani 1 1 d . .
O15 O 0.41079(14) 0.6107(3) 0.07582(19) 0.0430(11) Uani 1 1 d . .
O16 O 0.38886(15) 0.4883(3) 0.0805(2) 0.0462(12) Uani 1 1 d . .
O17 O 0.33273(16) 0.4134(2) 0.1090(2) 0.0482(13) Uani 1 1 d . .
O18 O 0.31701(16) 0.4029(2) 0.2243(2) 0.0454(12) Uani 1 1 d . .
O19 O 0.36415(15) 0.4518(2) 0.29018(19) 0.0414(11) Uani 1 1 d . .
O20 O 0.43097(14) 0.5420(2) 0.25116(19) 0.0400(11) Uani 1 1 d . .
O21 O 0.44692(14) 0.5512(2) 0.15590(19) 0.0398(10) Uani 1 1 d . .
O22 O 0.40434(19) 0.3639(3) 0.0712(3) 0.0631(17) Uani 1 1 d . .
O23 O 0.3685(2) 0.3215(3) 0.2671(3) 0.0694(19) Uani 1 1 d . .
O24 O 0.49248(17) 0.4719(3) 0.2183(2) 0.0551(14) Uani 1 1 d . .
O25 O 0.37972(18) 0.3601(2) 0.1721(2) 0.0547(14) Uani 1 1 d . .
O26 O 0.42361(16) 0.4136(3) 0.2401(2) 0.0494(13) Uani 1 1 d . .
O27 O 0.43910(15) 0.4330(3) 0.1444(2) 0.0503(13) Uani 1 1 d . .
O28 O 0.36507(12) 0.5838(2) 0.14551(16) 0.0310(9) Uani 1 1 d . .
O29 O 0.30948(13) 0.5168(2) 0.17375(17) 0.0330(9) Uani 1 1 d . .
O30 O 0.35255(12) 0.56852(19) 0.23601(16) 0.0293(8) Uani 1 1 d . .
O31 O 0.37746(13) 0.4797(2) 0.18530(18) 0.0356(10) Uani 1 1 d . .
P1 P 0.35084(4) 0.53779(7) 0.18489(6) 0.0285(3) Uani 1 1 d . .
Mo1 Mo 0.36117(2) 0.57641(3) 0.05911(2) 0.04016(15) Uani 1 1 d . .
Mo2 Mo 0.29091(2) 0.46013(3) 0.10323(3) 0.04001(15) Uani 1 1 d . .
Mo3 Mo 0.26508(2) 0.46211(3) 0.22272(3) 0.04093(15) Uani 1 1 d . .
Mo4 Mo 0.33862(2) 0.51859(3) 0.31056(2) 0.03518(14) Uani 1 1 d . .
Mo5 Mo 0.40135(2) 0.62747(3) 0.27314(2) 0.03348(13) Uani 1 1 d . .
Mo6 Mo 0.42706(2) 0.62563(3) 0.14139(2) 0.03522(14) Uani 1 1 d . .
Mo7 Mo 0.39336(2) 0.41816(3) 0.11449(3) 0.04638(17) Uani 1 1 d . .
Mo8 Mo 0.36727(2) 0.38750(3) 0.23239(3) 0.04729(17) Uani 1 1 d . .
Mo9 Mo 0.44441(2) 0.48116(3) 0.20913(3) 0.04301(16) Uani 1 1 d . .

loop_
_atom_site_aniso_label
_atom_site_aniso_U_11
_atom_site_aniso_U_22
_atom_site_aniso_U_33
_atom_site_aniso_U_23
_atom_site_aniso_U_13
_atom_site_aniso_U_12
C11 0.035(4) 0.041(4) 0.090(7) -0.022(4) -0.004(4) 0.002(3)
C12 0.036(4) 0.049(4) 0.070(5) -0.013(4) -0.006(3) 0.007(3)
C13 0.040(4) 0.041(4) 0.052(4) -0.008(3) -0.015(3) 0.013(3)
C14 0.044(4) 0.034(3) 0.040(3) 0.000(3) 0.002(3) -0.004(3)
C15 0.039(3) 0.035(3) 0.037(3) 0.001(3) -0.008(3) 0.000(3)
C21 0.033(3) 0.044(4) 0.029(3) -0.003(3) -0.002(2) 0.010(3)
C22 0.043(4) 0.042(4) 0.035(3) 0.004(3) -0.003(3) 0.009(3)
C23 0.033(3) 0.036(3) 0.032(3) 0.001(2) 0.004(2) 0.007(2)
C24 0.041(4) 0.050(4) 0.031(3) 0.000(3) -0.003(3) 0.012(3)
C25 0.034(3) 0.042(3) 0.032(3) 0.002(3) 0.000(2) 0.002(3)
C31 0.044(4) 0.055(4) 0.048(4) 0.016(3) 0.023(3) 0.018(3)
C32 0.051(4) 0.045(4) 0.053(4) 0.021(3) 0.018(3) 0.008(3)
C33 0.037(3) 0.031(3) 0.053(4) 0.006(3) 0.013(3) 0.004(3)
C34 0.038(3) 0.036(3) 0.042(3) 0.000(3) 0.011(3) 0.000(3)
C35 0.035(3) 0.039(3) 0.036(3) 0.000(3) 0.011(3) 0.005(3)
N1 0.033(3) 0.040(3) 0.047(3) -0.005(2) -0.008(2) 0.005(2)
N2 0.034(3) 0.043(3) 0.029(3) 0.004(2) 0.002(2) 0.008(2)
N3 0.033(3) 0.041(3) 0.046(3) 0.001(3) 0.005(2) -0.001(2)
O1 0.045(3) 0.048(3) 0.040(3) 0.000(2) 0.009(2) 0.001(2)
O2 0.034(2) 0.051(3) 0.053(3) -0.013(2) -0.001(2) 0.000(2)
O3 0.039(2) 0.037(2) 0.036(2) -0.0001(19) 0.0046(19) 0.0031(19)
O4 0.051(3) 0.082(4) 0.036(3) -0.004(3) 0.003(2) 0.012(3)
O5 0.054(3) 0.047(3) 0.070(4) -0.024(3) -0.005(3) 0.001(3)
O6 0.054(4) 0.059(4) 0.076(4) -0.001(3) 0.007(3) -0.019(3)
O7 0.050(3) 0.058(3) 0.041(3) 0.016(2) 0.005(2) 0.005(3)
O8 0.048(3) 0.057(3) 0.047(3) -0.002(3) -0.008(2) -0.013(3)
O9 0.030(2) 0.055(3) 0.058(3) 0.000(3) 0.008(2) -0.005(2)
O10 0.039(2) 0.045(3) 0.038(2) -0.010(2) 0.000(2) 0.004(2)
O11 0.038(3) 0.034(3) 0.071(4) -0.014(2) -0.004(2) 0.000(2)
O12 0.037(2) 0.035(2) 0.046(3) 0.003(2) 0.003(2) 0.0002(19)
O13 0.035(2) 0.047(3) 0.038(2) 0.005(2) -0.0075(19) 0.005(2)
O14 0.026(2) 0.039(2) 0.040(2) -0.0005(19) -0.0011(18) -0.0019(18)
O15 0.033(2) 0.055(3) 0.040(3) 0.001(2) 0.005(2) 0.005(2)
O16 0.041(3) 0.054(3) 0.043(3) -0.016(2) 0.001(2) 0.012(2)
O17 0.045(3) 0.040(3) 0.060(3) -0.018(2) -0.003(2) 0.008(2)
O18 0.046(3) 0.032(2) 0.058(3) 0.003(2) 0.000(2) 0.002(2)
O19 0.045(3) 0.035(2) 0.044(3) 0.004(2) 0.000(2) 0.012(2)
O20 0.031(2) 0.042(3) 0.047(3) 0.002(2) -0.006(2) 0.0053(19)
O21 0.032(2) 0.041(3) 0.046(3) -0.002(2) 0.003(2) 0.0092(19)
O22 0.063(4) 0.055(4) 0.071(4) -0.019(3) 0.002(3) 0.025(3)
O23 0.077(5) 0.043(3) 0.088(5) 0.007(3) -0.009(4) 0.012(3)
O24 0.041(3) 0.057(3) 0.067(4) 0.000(3) -0.007(3) 0.016(3)
O25 0.056(3) 0.033(3) 0.074(4) -0.004(3) -0.008(3) 0.013(2)
O26 0.045(3) 0.046(3) 0.057(3) -0.003(2) -0.004(2) 0.024(2)
O27 0.040(3) 0.049(3) 0.062(3) -0.025(3) 0.007(2) 0.003(2)
O28 0.031(2) 0.030(2) 0.032(2) -0.0041(17) 0.0008(16) 0.0034(17)
O29 0.030(2) 0.029(2) 0.039(2) -0.0035(18) -0.0003(18) 0.0011(17)
O30 0.029(2) 0.028(2) 0.031(2) 0.0001(16) 0.0007(16) 0.0091(16)
O31 0.031(2) 0.029(2) 0.047(3) -0.0087(19) -0.0016(19) 0.0099(17)
P1 0.0264(7) 0.0264(7) 0.0325(7) -0.0020(6) 0.0007(6) 0.0035(5)
Mo1 0.0395(3) 0.0495(4) 0.0314(3) -0.0041(2) 0.0023(2) 0.0063(3)
Mo2 0.0371(3) 0.0328(3) 0.0501(3) -0.0146(2) -0.0060(2) 0.0039(2)
Mo3 0.0341(3) 0.0349(3) 0.0538(4) 0.0002(3) 0.0023(2) -0.0039(2)
Mo4 0.0354(3) 0.0348(3) 0.0354(3) 0.0085(2) 0.0011(2) 0.0058(2)
Mo5 0.0297(3) 0.0364(3) 0.0344(3) -0.0029(2) -0.0021(2) 0.0008(2)
Mo6 0.0278(3) 0.0397(3) 0.0382(3) -0.0021(2) 0.0065(2) 0.0029(2)
Mo7 0.0427(3) 0.0413(3) 0.0551(4) -0.0157(3) -0.0018(3) 0.0151(3)
Mo8 0.0492(4) 0.0290(3) 0.0636(4) 0.0034(3) -0.0031(3) 0.0105(3)
Mo9 0.0335(3) 0.0427(3) 0.0528(4) -0.0037(3) -0.0031(3) 0.0132(2)

loop_
_atom_type_symbol
_atom_type_description
_atom_type_scat_dispersion_real
_atom_type_scat_dispersion_imag
_atom_type_scat_source
C C 0.0033 0.0016 'International Tables Vol C Tables 4.2.6.8 and 6.1.1.4'
H H 0.0000 0.0000 'International Tables Vol C Tables 4.2.6.8 and 6.1.1.4'
N N 0.0061 0.0033 'International Tables Vol C Tables 4.2.6.8 and 6.1.1.4'
O O 0.0106 0.0060 'International Tables Vol C Tables 4.2.6.8 and 6.1.1.4'
P P 0.1023 0.0942 'International Tables Vol C Tables 4.2.6.8 and 6.1.1.4'
Mo Mo -1.6832 0.6857 'International Tables Vol C Tables 4.2.6.8 and 6.1.1.4'

loop_
_geom_angle_atom_site_label_1
_geom_angle_atom_site_label_2
_geom_angle_atom_site_label_3
_geom_angle
_geom_angle_site_symmetry_3
N1 C11 C12 123.3(7) .
N1 C11 H11 118.3 .
C12 C11 H11 118.3 .
C11 C12 C13 119.7(7) .
C11 C12 H12 120.1 .
C13 C12 H12 120.1 .
C12 C13 C14 115.8(7) .
C12 C13 C33 123.5(7) 4_565
C14 C13 C33 120.8(7) 4_565
C15 C14 C13 121.3(7) .
C15 C14 H14 119.4 .
C13 C14 H14 119.4 .
N1 C15 C14 122.6(7) .
N1 C15 H15 118.7 .
C14 C15 H15 118.7 .
N2 C21 C22 122.1(6) .
N2 C21 H21 119.0 .
C22 C21 H21 119.0 .
C21 C22 C23 120.0(6) .
C21 C22 H22 120.0 .
C23 C22 H22 120.0 .
C24 C23 C22 117.3(6) .
C24 C23 C23 122.4(5) 4_565
C22 C23 C23 120.3(4) 4_565
C23 C24 C25 118.9(6) .
C23 C24 H24 120.6 .
C25 C24 H24 120.6 .
N2 C25 C24 123.9(6) .
N2 C25 H25 118.1 .
C24 C25 H25 118.1 .
N3 C31 C32 123.7(6) .
N3 C31 H31 118.1 .
C32 C31 H31 118.1 .
C33 C32 C31 119.6(7) .
C33 C32 H32 120.2 .
C31 C32 H32 120.2 .
C32 C33 C34 116.6(6) .
C32 C33 C13 122.7(7) 4_565
C34 C33 C13 120.8(6) 4_565
C35 C34 C33 120.2(6) .
C35 C34 H34 119.9 .
C33 C34 H34 119.9 .
N3 C35 C34 123.5(7) .
N3 C35 H35 118.2 .
C34 C35 H35 118.2 .
C112 C111 N11 116.2(12) .
C113 C112 C111 103.4(14) .
C112 C113 C114 107.5(14) .
N11 C121 C122 104(2) .
C121 C122 C123 106(2) .
C124 C123 C122 89.7(17) .
C132 C131 N11 117.0(16) .
C131 C132 C133 118.8(17) .
C134 C133 C132 136(3) .
C142 C141 N11 110.1(15) .
C141 C142 C143 101.2(17) .
C144 C143 C142 96(2) .
N12 C211 C212 112.7(13) .
C213 C212 C211 103.6(16) .
C212 C213 C214 105(2) .
N12 C221 C222 126.8(19) .
C223 C222 C221 110(3) .
C222 C223 C224 132(5) .
C232 C231 N12 112.0(13) .
C231 C232 C233 108.9(14) .
C234 C233 C232 111.1(13) .
N12 C241 C242 117.8(15) .
C243 C242 C241 108.6(19) .
C242 C243 C244 110(3) .
C15 N1 C11 117.3(6) .
C15 N1 Mo2 120.5(5) .
C11 N1 Mo2 122.2(5) .
C25 N2 C21 117.8(6) .
C25 N2 Mo4 123.0(4) .
C21 N2 Mo4 119.2(4) .
C31 N3 C35 116.3(6) .
C31 N3 Mo6 123.4(5) .
C35 N3 Mo6 120.2(5) .
C121 N11 C141 115.4(14) .
C121 N11 C131 111.4(15) .
C141 N11 C131 110.0(12) .
C121 N11 C111 100.7(13) .
C141 N11 C111 109.3(10) .
C131 N11 C111 109.5(11) .
C241 N12 C221 108.5(13) .
C241 N12 C211 116.3(12) .
C221 N12 C211 110.4(13) .
C241 N12 C231 113.3(12) .
C221 N12 C231 104.3(12) .
C211 N12 C231 103.4(11) .
Mo2 O10 Mo1 153.3(3) .
Mo2 O11 Mo3 123.2(3) .
Mo4 O12 Mo3 153.9(3) .
Mo4 O13 Mo5 123.2(3) .
Mo6 O14 Mo5 153.7(3) .
Mo6 O15 Mo1 123.5(3) .
Mo7 O16 Mo1 155.1(3) .
Mo2 O17 Mo7 142.6(3) .
Mo8 O18 Mo3 154.8(3) .
Mo4 O19 Mo8 142.5(3) .
Mo9 O20 Mo5 155.0(3) .
Mo6 O21 Mo9 141.5(3) .
Mo8 O25 Mo7 123.4(3) .
Mo9 O26 Mo8 123.3(3) .
Mo7 O27 Mo9 123.6(3) .
P1 O28 Mo6 125.2(2) .
P1 O28 Mo1 129.0(3) .
Mo6 O28 Mo1 91.79(16) .
P1 O29 Mo3 130.4(3) .
P1 O29 Mo2 124.6(3) .
Mo3 O29 Mo2 91.25(15) .
P1 O30 Mo5 130.5(2) .
P1 O30 Mo4 125.1(2) .
Mo5 O30 Mo4 91.45(15) .
P1 O31 Mo8 125.8(3) .
P1 O31 Mo7 125.1(3) .
Mo8 O31 Mo7 90.26(15) .
P1 O31 Mo9 124.3(3) .
Mo8 O31 Mo9 90.55(16) .
Mo7 O31 Mo9 90.09(15) .
O29 P1 O30 109.9(3) .
O29 P1 O28 110.6(3) .
O30 P1 O28 109.7(2) .
O29 P1 O31 108.6(3) .
O30 P1 O31 108.5(2) .
O28 P1 O31 109.5(3) .
O4 Mo1 O1 104.5(3) .
O4 Mo1 O15 99.6(3) .
O1 Mo1 O15 96.9(2) .
O4 Mo1 O10 100.3(3) .
O1 Mo1 O10 95.4(2) .
O15 Mo1 O10 153.1(2) .
O4 Mo1 O16 90.7(3) .
O1 Mo1 O16 164.6(2) .
O15 Mo1 O16 83.0(2) .
O10 Mo1 O16 78.8(2) .
O4 Mo1 O28 165.4(2) .
O1 Mo1 O28 88.6(2) .
O15 Mo1 O28 71.81(19) .
O10 Mo1 O28 84.69(18) .
O16 Mo1 O28 76.73(17) .
O5 Mo2 O17 104.5(3) .
O5 Mo2 O10 101.8(3) .
O17 Mo2 O10 94.3(3) .
O5 Mo2 O11 98.6(3) .
O17 Mo2 O11 100.7(3) .
O10 Mo2 O11 150.7(2) .
O5 Mo2 N1 90.1(2) .
O17 Mo2 N1 164.9(2) .
O10 Mo2 N1 78.5(2) .
O11 Mo2 N1 80.6(2) .
O5 Mo2 O29 164.7(2) .
O17 Mo2 O29 89.9(2) .
O10 Mo2 O29 81.77(19) .
O11 Mo2 O29 73.3(2) .
N1 Mo2 O29 75.95(18) .
O6 Mo3 O2 104.8(3) .
O6 Mo3 O12 100.8(3) .
O2 Mo3 O12 95.4(2) .
O6 Mo3 O11 99.7(3) .
O2 Mo3 O11 97.0(2) .
O12 Mo3 O11 152.4(2) .
O6 Mo3 O18 92.1(3) .
O2 Mo3 O18 162.8(2) .
O12 Mo3 O18 78.4(2) .
O11 Mo3 O18 82.5(2) .
O6 Mo3 O29 166.7(3) .
O2 Mo3 O29 87.0(2) .
O12 Mo3 O29 83.90(18) .
O11 Mo3 O29 72.2(2) .
O18 Mo3 O29 76.50(18) .
O7 Mo4 O19 106.1(3) .
O7 Mo4 O12 102.0(3) .
O19 Mo4 O12 94.1(2) .
O7 Mo4 O13 97.9(3) .
O19 Mo4 O13 100.9(2) .
O12 Mo4 O13 150.5(2) .
O7 Mo4 N2 89.0(2) .
O19 Mo4 N2 164.2(2) .
O12 Mo4 N2 77.9(2) .
O13 Mo4 N2 81.1(2) .
O7 Mo4 O30 163.0(2) .
O19 Mo4 O30 90.0(2) .
O12 Mo4 O30 81.68(19) .
O13 Mo4 O30 73.23(19) .
N2 Mo4 O30 75.53(16) .
O8 Mo5 O3 103.8(3) .
O8 Mo5 O13 98.3(2) .
O3 Mo5 O13 98.1(2) .
O8 Mo5 O14 101.6(2) .
O3 Mo5 O14 95.5(2) .
O13 Mo5 O14 152.4(2) .
O8 Mo5 O20 92.1(2) .
O3 Mo5 O20 163.7(2) .
O13 Mo5 O20 82.5(2) .
O14 Mo5 O20 78.0(2) .
O8 Mo5 O30 165.8(2) .
O3 Mo5 O30 88.2(2) .
O13 Mo5 O30 72.11(18) .
O14 Mo5 O30 84.50(17) .
O20 Mo5 O30 76.45(16) .
O9 Mo6 O21 104.8(2) .
O9 Mo6 O14 101.8(2) .
O21 Mo6 O14 94.7(2) .
O9 Mo6 O15 98.5(3) .
O21 Mo6 O15 99.8(2) .
O14 Mo6 O15 151.1(2) .
O9 Mo6 O28 164.2(2) .
O21 Mo6 O28 89.90(19) .
O14 Mo6 O28 82.28(17) .
O15 Mo6 O28 72.88(19) .
O9 Mo6 N3 89.4(2) .
O21 Mo6 N3 165.1(2) .
O14 Mo6 N3 77.7(2) .
O15 Mo6 N3 82.1(2) .
O28 Mo6 N3 76.43(18) .
O22 Mo7 O16 104.2(3) .
O22 Mo7 O27 103.6(3) .
O16 Mo7 O27 99.2(3) .
O22 Mo7 O25 99.2(3) .
O16 Mo7 O25 153.0(2) .
O27 Mo7 O25 88.1(3) .
O22 Mo7 O17 98.1(3) .
O16 Mo7 O17 85.2(2) .
O27 Mo7 O17 155.9(2) .
O25 Mo7 O17 78.2(2) .
O22 Mo7 O31 170.0(3) .
O16 Mo7 O31 85.8(2) .
O27 Mo7 O31 75.15(19) .
O25 Mo7 O31 70.9(2) .
O17 Mo7 O31 81.64(18) .
O23 Mo8 O18 104.3(3) .
O23 Mo8 O25 103.0(3) .
O18 Mo8 O25 100.6(3) .
O23 Mo8 O26 98.6(3) .
O18 Mo8 O26 153.3(2) .
O25 Mo8 O26 87.4(3) .
O23 Mo8 O19 97.9(3) .
O18 Mo8 O19 85.4(2) .
O25 Mo8 O19 156.0(2) .
O26 Mo8 O19 77.9(2) .
O23 Mo8 O31 170.1(3) .
O18 Mo8 O31 85.7(2) .
O25 Mo8 O31 75.4(2) .
O26 Mo8 O31 71.62(19) .
O19 Mo8 O31 81.95(18) .
O24 Mo9 O20 104.3(3) .
O24 Mo9 O26 103.0(3) .
O20 Mo9 O26 100.7(2) .
O24 Mo9 O27 98.9(3) .
O20 Mo9 O27 152.8(2) .
O26 Mo9 O27 87.5(3) .
O24 Mo9 O21 98.4(3) .
O20 Mo9 O21 85.7(2) .
O26 Mo9 O21 155.3(2) .
O27 Mo9 O21 77.0(2) .
O24 Mo9 O31 169.7(2) .
O20 Mo9 O31 86.03(18) .
O26 Mo9 O31 74.5(2) .
O27 Mo9 O31 71.11(18) .
O21 Mo9 O31 82.17(18) .

loop_
_geom_bond_atom_site_label_1
_geom_bond_atom_site_label_2
_geom_bond_distance
_geom_bond_site_symmetry_2
C11 N1 1.350(9) .
C11 C12 1.379(11) .
C11 H11 0.9300 .
C12 C13 1.386(11) .
C12 H12 0.9300 .
C13 C14 1.408(10) .
C13 C33 1.457(10) 4_565
C14 C15 1.358(10) .
C14 H14 0.9300 .
C15 N1 1.332(9) .
C15 H15 0.9300 .
C21 N2 1.351(8) .
C21 C22 1.373(9) .
C21 H21 0.9300 .
C22 C23 1.405(9) .
C22 H22 0.9300 .
C23 C24 1.382(9) .
C23 C23 1.465(12) 4_565
C24 C25 1.388(10) .
C24 H24 0.9300 .
C25 N2 1.323(9) .
C25 H25 0.9300 .
C31 N3 1.332(9) .
C31 C32 1.384(10) .
C31 H31 0.9300 .
C32 C33 1.375(10) .
C32 H32 0.9300 .
C33 C34 1.388(10) .
C33 C13 1.457(10) 4_565
C34 C35 1.367(9) .
C34 H34 0.9300 .
C35 N3 1.333(8) .
C35 H35 0.9300 .
C111 C112 1.54(2) .
C111 N11 1.738(17) .
C112 C113 1.45(2) .
C113 C114 1.59(2) .
C121 N11 1.48(3) .
C121 C122 1.548(18) .
C122 C123 1.614(18) .
C123 C124 1.606(18) .
C131 C132 1.50(3) .
C131 N11 1.57(2) .
C132 C133 1.54(3) .
C133 C134 1.22(3) .
C141 C142 1.45(2) .
C141 N11 1.522(19) .
C142 C143 1.79(3) .
C143 C144 1.67(5) .
C211 N12 1.59(2) .
C211 C212 1.595(16) .
C212 C213 1.590(17) .
C213 C214 1.596(18) .
C221 N12 1.53(2) .
C221 C222 1.80(4) .
C222 C223 1.605(19) .
C223 C224 1.65(2) .
C231 C232 1.50(2) .
C231 N12 1.66(2) .
C232 C233 1.52(2) .
C233 C234 1.47(2) .
C241 N12 1.49(2) .
C241 C242 1.57(3) .
C242 C243 1.53(3) .
C243 C244 1.54(4) .
N1 Mo2 2.326(6) .
N2 Mo4 2.319(6) .
N3 Mo6 2.330(6) .
O1 Mo1 1.717(5) .
O2 Mo3 1.707(6) .
O3 Mo5 1.710(5) .
O4 Mo1 1.696(6) .
O5 Mo2 1.693(6) .
O6 Mo3 1.689(6) .
O7 Mo4 1.702(5) .
O8 Mo5 1.694(5) .
O9 Mo6 1.691(5) .
O10 Mo2 1.847(5) .
O10 Mo1 1.942(5) .
O11 Mo2 1.870(6) .
O11 Mo3 1.951(6) .
O12 Mo4 1.858(5) .
O12 Mo3 1.930(5) .
O13 Mo4 1.869(5) .
O13 Mo5 1.939(5) .
O14 Mo6 1.841(5) .
O14 Mo5 1.941(5) .
O15 Mo6 1.892(5) .
O15 Mo1 1.922(5) .
O16 Mo7 1.774(6) .
O16 Mo1 2.200(6) .
O17 Mo2 1.768(5) .
O17 Mo7 2.105(6) .
O18 Mo8 1.783(5) .
O18 Mo3 2.203(5) .
O19 Mo4 1.774(5) .
O19 Mo8 2.092(5) .
O20 Mo9 1.795(5) .
O20 Mo5 2.187(5) .
O21 Mo6 1.785(5) .
O21 Mo9 2.087(5) .
O22 Mo7 1.698(6) .
O23 Mo8 1.705(7) .
O24 Mo9 1.694(6) .
O25 Mo8 1.791(7) .
O25 Mo7 2.054(7) .
O26 Mo9 1.825(6) .
O26 Mo8 2.039(6) .
O27 Mo7 1.807(6) .
O27 Mo9 2.046(5) .
O28 P1 1.537(5) .
O28 Mo6 2.328(4) .
O28 Mo1 2.352(4) .
O29 P1 1.531(5) .
O29 Mo3 2.346(5) .
O29 Mo2 2.357(5) .
O30 P1 1.537(5) .
O30 Mo5 2.339(4) .
O30 Mo4 2.339(4) .
O31 P1 1.552(4) .
O31 Mo8 2.384(5) .
O31 Mo7 2.395(5) .
O31 Mo9 2.405(5) .

loop_
_geom_torsion_atom_site_label_1
_geom_torsion_atom_site_label_2
_geom_torsion_atom_site_label_3
_geom_torsion_atom_site_label_4
_geom_torsion
_geom_torsion_site_symmetry_1
_geom_torsion_site_symmetry_4
N1 C11 C12 C13 -1.0(15) . .
C11 C12 C13 C14 0.4(13) . .
C11 C12 C13 C33 -179.6(9) . 4_565
C12 C13 C14 C15 0.6(11) . .
C33 C13 C14 C15 -179.4(7) 4_565 .
C13 C14 C15 N1 -1.1(11) . .
N2 C21 C22 C23 -4.2(11) . .
C21 C22 C23 C24 2.4(11) . .
C21 C22 C23 C23 -177.6(8) . 4_565
C22 C23 C24 C25 0.3(11) . .
C23 C23 C24 C25 -179.6(8) 4_565 .
C23 C24 C25 N2 -1.6(11) . .
N3 C31 C32 C33 -2.2(15) . .
C31 C32 C33 C34 3.4(13) . .
C31 C32 C33 C13 -178.4(9) . 4_565
C32 C33 C34 C35 -2.9(12) . .
C13 C33 C34 C35 178.8(7) 4_565 .
C33 C34 C35 N3 1.2(12) . .
N11 C111 C112 C113 175.1(11) . .
C111 C112 C113 C114 168.4(12) . .
N11 C121 C122 C123 178.1(19) . .
C121 C122 C123 C124 79(3) . .
N11 C131 C132 C133 170.6(15) . .
C131 C132 C133 C134 126(4) . .
N11 C141 C142 C143 177.3(14) . .
C141 C142 C143 C144 163(2) . .
N12 C211 C212 C213 -167.7(15) . .
C211 C212 C213 C214 -77(3) . .
N12 C221 C222 C223 149(3) . .
C221 C222 C223 C224 -69(7) . .
N12 C231 C232 C233 172.9(12) . .
C231 C232 C233 C234 -64.9(17) . .
N12 C241 C242 C243 179.3(16) . .
C241 C242 C243 C244 -177(2) . .
C14 C15 N1 C11 0.5(11) . .
C14 C15 N1 Mo2 -177.8(5) . .
C12 C11 N1 C15 0.5(14) . .
C12 C11 N1 Mo2 178.8(7) . .
C24 C25 N2 C21 -0.1(11) . .
C24 C25 N2 Mo4 -179.0(5) . .
C22 C21 N2 C25 3.0(10) . .
C22 C21 N2 Mo4 -178.0(5) . .
C32 C31 N3 C35 0.3(13) . .
C32 C31 N3 Mo6 178.9(7) . .
C34 C35 N3 C31 0.2(11) . .
C34 C35 N3 Mo6 -178.5(6) . .
C122 C121 N11 C141 -52(2) . .
C122 C121 N11 C131 75(2) . .
C122 C121 N11 C111 -169.2(17) . .
C142 C141 N11 C121 -46(2) . .
C142 C141 N11 C131 -173.5(14) . .
C142 C141 N11 C111 66.2(16) . .
C132 C131 N11 C121 165.6(18) . .
C132 C131 N11 C141 -65.0(19) . .
C132 C131 N11 C111 55.1(19) . .
C112 C111 N11 C121 -71.2(17) . .
C112 C111 N11 C141 166.9(13) . .
C112 C111 N11 C131 46.3(16) . .
C242 C241 N12 C221 -174.2(15) . .
C242 C241 N12 C211 -49(2) . .
C242 C241 N12 C231 70.5(18) . .
C222 C221 N12 C241 -168(2) . .
C222 C221 N12 C211 63(2) . .
C222 C221 N12 C231 -47(2) . .
C212 C211 N12 C241 -52.3(19) . .
C212 C211 N12 C221 71.8(18) . .
C212 C211 N12 C231 -177.2(14) . .
C232 C231 N12 C241 47.4(17) . .
C232 C231 N12 C221 -70.4(17) . .
C232 C231 N12 C211 174.2(13) . .
Mo3 O29 P1 O30 -46.7(4) . .
Mo2 O29 P1 O30 -175.1(3) . .
Mo3 O29 P1 O28 -168.0(3) . .
Mo2 O29 P1 O28 63.5(3) . .
Mo3 O29 P1 O31 71.8(4) . .
Mo2 O29 P1 O31 -56.6(4) . .
Mo5 O30 P1 O29 -167.6(3) . .
Mo4 O30 P1 O29 62.7(3) . .
Mo5 O30 P1 O28 -45.7(4) . .
Mo4 O30 P1 O28 -175.5(2) . .
Mo5 O30 P1 O31 73.8(4) . .
Mo4 O30 P1 O31 -55.9(3) . .
Mo6 O28 P1 O29 -175.9(3) . .
Mo1 O28 P1 O29 -47.4(4) . .
Mo6 O28 P1 O30 62.7(3) . .
Mo1 O28 P1 O30 -168.8(3) . .
Mo6 O28 P1 O31 -56.2(4) . .
Mo1 O28 P1 O31 72.2(4) . .
Mo8 O31 P1 O29 -52.8(4) . .
Mo7 O31 P1 O29 68.1(4) . .
Mo9 O31 P1 O29 -173.2(3) . .
Mo8 O31 P1 O30 66.6(4) . .
Mo7 O31 P1 O30 -172.5(3) . .
Mo9 O31 P1 O30 -53.8(4) . .
Mo8 O31 P1 O28 -173.7(3) . .
Mo7 O31 P1 O28 -52.8(4) . .
Mo9 O31 P1 O28 65.9(4) . .
Mo7 O17 Mo2 O5 130.7(5) . .
Mo7 O17 Mo2 O10 27.2(5) . .
Mo7 O17 Mo2 O11 -127.5(5) . .
Mo7 O17 Mo2 N1 -33.8(14) . .
Mo7 O17 Mo2 O29 -54.5(5) . .
Mo1 O10 Mo2 O5 -138.1(6) . .
Mo1 O10 Mo2 O17 -32.4(6) . .
Mo1 O10 Mo2 O11 88.7(8) . .
Mo1 O10 Mo2 N1 134.2(6) . .
Mo1 O10 Mo2 O29 56.9(6) . .
Mo3 O11 Mo2 O5 -166.2(3) . .
Mo3 O11 Mo2 O17 87.2(3) . .
Mo3 O11 Mo2 O10 -32.4(7) . .
Mo3 O11 Mo2 N1 -77.5(3) . .
Mo3 O11 Mo2 O29 0.5(3) . .
Mo8 O19 Mo4 O7 131.1(5) . .
Mo8 O19 Mo4 O12 27.3(5) . .
Mo8 O19 Mo4 O13 -127.2(5) . .
Mo8 O19 Mo4 N2 -31.4(12) . .
Mo8 O19 Mo4 O30 -54.3(5) . .
Mo3 O12 Mo4 O7 -139.8(6) . .
Mo3 O12 Mo4 O19 -32.3(7) . .
Mo3 O12 Mo4 O13 88.6(8) . .
Mo3 O12 Mo4 N2 134.0(7) . .
Mo3 O12 Mo4 O30 57.1(6) . .
Mo5 O13 Mo4 O7 -163.9(3) . .
Mo5 O13 Mo4 O19 87.9(3) . .
Mo5 O13 Mo4 O12 -31.5(6) . .
Mo5 O13 Mo4 N2 -76.2(3) . .
Mo5 O13 Mo4 O30 1.3(3) . .
Mo9 O21 Mo6 O9 129.9(5) . .
Mo9 O21 Mo6 O14 26.3(5) . .
Mo9 O21 Mo6 O15 -128.6(4) . .
Mo9 O21 Mo6 O28 -56.0(4) . .
Mo9 O21 Mo6 N3 -32.6(12) . .
Mo5 O14 Mo6 O9 -141.0(6) . .
Mo5 O14 Mo6 O21 -34.8(6) . .
Mo5 O14 Mo6 O15 85.3(7) . .
Mo5 O14 Mo6 O28 54.5(6) . .
Mo5 O14 Mo6 N3 132.2(6) . .
Mo1 O15 Mo6 O9 -166.2(3) . .
Mo1 O15 Mo6 O21 87.1(3) . .
Mo1 O15 Mo6 O14 -31.8(7) . .
Mo1 O15 Mo6 O28 0.2(3) . .
Mo1 O15 Mo6 N3 -77.9(3) . .
Mo1 O16 Mo7 O22 134.1(7) . .
Mo1 O16 Mo7 O27 -119.2(7) . .
Mo1 O16 Mo7 O25 -15.1(11) . .
Mo1 O16 Mo7 O17 36.9(7) . .
Mo1 O16 Mo7 O31 -45.0(7) . .
Mo9 O27 Mo7 O22 -167.4(4) . .
Mo9 O27 Mo7 O16 85.5(4) . .
Mo9 O27 Mo7 O25 -68.4(4) . .
Mo9 O27 Mo7 O17 -13.5(9) . .
Mo9 O27 Mo7 O31 2.4(3) . .
Mo3 O18 Mo8 O23 134.5(7) . .
Mo3 O18 Mo8 O25 -119.0(7) . .
Mo3 O18 Mo8 O26 -13.5(12) . .
Mo3 O18 Mo8 O19 37.6(7) . .
Mo3 O18 Mo8 O31 -44.7(7) . .
Mo7 O25 Mo8 O23 -168.3(4) . .
Mo7 O25 Mo8 O18 84.2(4) . .
Mo7 O25 Mo8 O26 -70.1(4) . .
Mo7 O25 Mo8 O19 -18.3(8) . .
Mo7 O25 Mo8 O31 1.6(3) . .
Mo5 O20 Mo9 O24 136.1(7) . .
Mo5 O20 Mo9 O26 -117.3(7) . .
Mo5 O20 Mo9 O27 -11.6(10) . .
Mo5 O20 Mo9 O21 38.6(7) . .
Mo5 O20 Mo9 O31 -43.9(7) . .
Mo8 O26 Mo9 O24 -168.3(3) . .
Mo8 O26 Mo9 O20 84.1(3) . .
Mo8 O26 Mo9 O27 -69.7(3) . .
Mo8 O26 Mo9 O21 -18.9(7) . .
Mo8 O26 Mo9 O31 1.3(3) . .

loop_
_platon_squeeze_void_nr
_platon_squeeze_void_average_x
_platon_squeeze_void_average_y
_platon_squeeze_void_average_z
_platon_squeeze_void_volume
_platon_squeeze_void_count_electrons
_platon_squeeze_void_content
1 0.005 0.005 -0.011 8453 5153 ' '
